data_7001537
loop_
_publ_author_name
'Prescimone, Alessandro'
'Milios, Constantinos J.'
'Sanchez-Benitez, Javier'
'Kamenev, Konstantin V.'
'Loose, Claudia'
'Kortus, Jens'
'Moggach, Stephen'
'Murrie, Mark'
'Warren, John E.'
'Lennie, Alistair R.'
'Parsons, Simon'
'Brechin, Euan K.'

_publ_section_title
;
 High pressure induced spin changes and magneto-structural correlations
 in hexametallic SMMs
;
_journal_issue 25
_journal_name_full 'Dalton Transactions'
_journal_page_first 4858
_journal_page_last 4867
_journal_paper_doi 10.1039/b902485a
_journal_year 2009
_chemical_compound_source 'Synthesis by C. Milios'
_chemical_formula_moiety '[Mn6 (EthSal)6 (EtOH)6 (Me2COOPhen)2 O2]'
_chemical_formula_sum 'C84 H108 Mn6 N6 O24'
_chemical_formula_weight 1915.38
_space_group_IT_number 14
_symmetry_cell_setting monoclinic
_symmetry_space_group_name_Hall '-P 2yn'
_symmetry_space_group_name_H-M 'P 1 21/n 1'
_atom_sites_solution_hydrogens geom
_atom_sites_solution_primary 'From ambient pressure structure'
_audit_creation_date 09-02-02
_audit_creation_method CRYSTALS_ver_12.86
_cell_angle_alpha 90
_cell_angle_beta 108.186(6)
_cell_angle_gamma 90
_cell_formula_units_Z 2
_cell_length_a 12.4723(13)
_cell_length_b 22.703(5)
_cell_length_c 14.5813(15)
_cell_measurement_reflns_used 3165
_cell_measurement_temperature 300
_cell_measurement_theta_max 17
_cell_measurement_theta_min 2
_cell_volume 3922.6(10)
_computing_cell_refinement 'SAINT (Siemens ,1995)'
_computing_data_collection 'SMART (Siemens, 1993)'
_computing_data_reduction 'SAINT (Siemens ,1995)'
_computing_molecular_graphics 'CAMERON (Watkin et al., 1996)'
_computing_publication_material 'CRYSTALS (Betteridge et al., 2003)'
_computing_structure_refinement 'CRYSTALS (Betteridge et al., 2003)'
_computing_structure_solution 'SHELXS 86 (Sheldrick, 1986)'
_diffrn_ambient_pressure 1500000
_diffrn_ambient_temperature 300
_diffrn_measured_fraction_theta_full 0.504
_diffrn_measured_fraction_theta_max 0.477
_diffrn_measurement_device 'Bruker SMART APEX-II on Station 9.8, SRS'
_diffrn_measurement_device_type Area
_diffrn_measurement_method \w
_diffrn_radiation_monochromator silicon
_diffrn_radiation_type Synchrotron
_diffrn_radiation_wavelength 0.48650
_diffrn_reflns_av_R_equivalents 0.146
_diffrn_reflns_limit_h_max 13
_diffrn_reflns_limit_h_min -13
_diffrn_reflns_limit_k_max 11
_diffrn_reflns_limit_k_min -10
_diffrn_reflns_limit_l_max 15
_diffrn_reflns_limit_l_min -15
_diffrn_reflns_number 20027
_diffrn_reflns_theta_full 11.126
_diffrn_reflns_theta_max 14.835
_diffrn_reflns_theta_min 1.287
_diffrn_standards_number 0
_exptl_absorpt_coefficient_mu 1.022
_exptl_absorpt_correction_T_max 0.90
_exptl_absorpt_correction_T_min 0.30
_exptl_absorpt_correction_type multi-scan
_exptl_absorpt_process_details 'SADABS (Siemens, 1996)'
_exptl_crystal_colour black
_exptl_crystal_density_diffrn 1.622
_exptl_crystal_density_method 'not measured'
_exptl_crystal_description block
_exptl_crystal_F_000 1992
_exptl_crystal_recrystallization_method
;
Slow evaporation of an ethanol solution
;
_exptl_crystal_size_max 0.16
_exptl_crystal_size_mid 0.15
_exptl_crystal_size_min 0.10
_refine_diff_density_max 0.79
_refine_diff_density_min -0.46
_refine_ls_extinction_method None
_refine_ls_goodness_of_fit_ref 1.0034
_refine_ls_hydrogen_treatment noref
_refine_ls_matrix_type full
_refine_ls_number_parameters 538
_refine_ls_number_reflns 2268
_refine_ls_number_restraints 840
_refine_ls_R_factor_all 0.1191
_refine_ls_R_factor_gt 0.0742
_refine_ls_shift/su_max 0.008399
_refine_ls_structure_factor_coef Fsqd
_refine_ls_weighting_details
;
Method=
SQRT(W) = 1/(Data with the key SIGMA(/FO/) in list 6)
;
_refine_ls_weighting_scheme sigma
_refine_ls_wR_factor_all 0.1219
_refine_ls_wR_factor_gt 0.1138
_refine_ls_wR_factor_ref 0.1219
_reflns_limit_h_max 12
_reflns_limit_h_min -13
_reflns_limit_k_max 11
_reflns_limit_k_min 0
_reflns_limit_l_max 15
_reflns_limit_l_min 0
_reflns_number_gt 1422
_reflns_number_total 2288
_reflns_threshold_expression I>2.0\s(I)
_cod_data_source_file b902485a.txt
_cod_data_source_block mn6sa3
_cod_depositor_comments
;
The following automatic conversions were performed:
'_symmetry_cell_setting' value 'Monoclinic' changed to 'monoclinic'
according to '/home/saulius/struct/CIF-dictionaries/cif_core.dic'
dictionary named 'cif_core.dic' version 2.4.1 from 2010-06-29.

Automatic conversion script
Id: cif_fix_enum 1527 2010-12-29 10:47:43Z saulius 
;
_cod_original_sg_symbol_H-M 'P 1 21/n 1 '
_cod_database_code 7001537

loop_
_symmetry_equiv_pos_as_xyz
x,y,z
-x,-y,-z
-x+1/2,y+1/2,-z+1/2
x+1/2,-y+1/2,z+1/2

loop_
_atom_site_label
_atom_site_type_symbol
_atom_site_fract_x
_atom_site_fract_y
_atom_site_fract_z
_atom_site_U_iso_or_equiv
_atom_site_occupancy
_atom_site_adp_type
_atom_site_refinement_flags_posn
_atom_site_refinement_flags_adp
_atom_site_refinement_flags_occupancy
_atom_site_disorder_assembly
_atom_site_disorder_group
_oxford_atom_site_special_shape
_atom_site_attached_hydrogens
Mn1 Mn 0.01850(10) -0.0004(2) 0.11403(12) 0.0546 1.0000 Uani . . . . . . .
Mn2 Mn 0.13253(9) 0.11841(15) 0.05779(10) 0.0460 1.0000 Uani . . . . . . .
Mn3 Mn -0.07424(9) 0.12896(15) 0.14497(10) 0.0482 1.0000 Uani . . . . . . .
O123 O 0.0312(5) 0.0854(8) 0.1115(5) 0.0603 1.0000 Uani . . . . . . .
O11 O -0.0189(5) -0.0838(4) 0.0997(4) 0.0567 1.0000 Uani D U . . . . .
C11 C -0.0313(5) -0.1141(3) 0.1778(4) 0.0440 1.0000 Uani D U . . . . .
C21 C -0.0009(6) -0.1732(4) 0.1860(5) 0.0509 1.0000 Uani D U . . . . .
C31 C -0.0098(6) -0.2062(4) 0.2603(5) 0.0516 1.0000 Uani D U . . . . .
C41 C -0.0489(7) -0.1818(4) 0.3290(5) 0.0490 1.0000 Uani D U . . . . .
C51 C -0.0850(7) -0.1248(4) 0.3206(5) 0.0483 1.0000 Uani D U . . . . .
C61 C -0.0797(6) -0.0902(3) 0.2429(4) 0.0420 1.0000 Uani D U . . . . .
C71 C -0.1278(5) -0.0307(4) 0.2329(5) 0.0399 1.0000 Uani D U . . . . .
N91 N -0.0990(5) 0.0074(3) 0.1780(5) 0.0402 1.0000 Uani D U . . . . .
O91 O -0.1547(4) 0.0614(4) 0.1638(4) 0.0368 1.0000 Uani D U . . . . .
C81 C -0.2071(7) -0.0136(4) 0.2867(6) 0.0548 1.0000 Uani D U . . . . .
C910 C -0.3273(9) -0.026(3) 0.228(2) 0.22(2) 0.5000 Uiso D . . . . . .
C911 C -0.288(2) -0.0631(11) 0.280(3) 0.186(16) 0.5000 Uiso D . . . . . .
O12 O 0.2409(3) 0.1497(3) 0.0098(3) 0.0333 1.0000 Uani D U . . . . .
C12 C 0.3508(3) 0.1318(3) 0.0497(5) 0.0250 1.0000 Uani D U . . . . .
C22 C 0.4341(4) 0.1751(3) 0.0652(5) 0.0350 1.0000 Uani D U . . . . .
C32 C 0.5445(4) 0.1616(4) 0.1058(6) 0.0386 1.0000 Uani D U . . . . .
C42 C 0.5772(3) 0.1041(4) 0.1264(6) 0.0409 1.0000 Uani D U . . . . .
C52 C 0.4987(4) 0.0605(3) 0.1103(5) 0.0346 1.0000 Uani D U . . . . .
C62 C 0.3828(3) 0.0736(3) 0.0710(5) 0.0294 1.0000 Uani D U . . . . .
C72 C 0.3014(3) 0.0255(3) 0.0594(5) 0.0309 1.0000 Uani D U . . . . .
N92 N 0.1971(4) 0.0378(3) 0.0520(4) 0.0318 1.0000 Uani D U . . . . .
O92 O 0.1223(3) -0.0089(4) 0.0370(4) 0.0372 1.0000 Uani D U . . . . .
C82 C 0.3374(4) -0.0372(4) 0.0550(5) 0.0383 1.0000 Uani D U . . . . .
C92 C 0.3577(7) -0.0679(5) 0.1512(7) 0.0636 1.0000 Uani D U . . . . .
O13 O -0.1814(4) 0.1740(5) 0.1725(5) 0.0813 1.0000 Uani D U . . . . .
C13 C -0.1572(5) 0.2266(4) 0.2202(5) 0.0473 1.0000 Uani D U . . . . .
C23 C -0.2201(5) 0.2414(5) 0.2811(6) 0.0548 1.0000 Uani D U . . . . .
C33 C -0.2001(6) 0.2916(5) 0.3325(5) 0.0612 1.0000 Uani D U . . . . .
C43 C -0.1162(7) 0.3295(5) 0.3262(6) 0.0820 1.0000 Uani D U . . . . .
C53 C -0.0563(6) 0.3178(4) 0.2641(6) 0.0674 1.0000 Uani D U . . . . .
C63 C -0.0745(5) 0.2659(4) 0.2106(4) 0.0437 1.0000 Uani D U . . . . .
C73 C -0.0079(6) 0.2552(3) 0.1460(5) 0.0464 1.0000 Uani D U . . . . .
N93 N 0.0060(5) 0.2012(4) 0.1209(5) 0.0510 1.0000 Uani D U . . . . .
O93 O 0.0652(4) 0.1936(4) 0.0556(4) 0.0678 1.0000 Uani D U . . . . .
C83 C 0.0477(5) 0.3053(4) 0.1121(6) 0.0686 1.0000 Uani D U . . . . .
C93 C -0.0371(10) 0.3514(6) 0.0618(9) 0.1200 1.0000 Uani D U . . . . .
O1 O 0.2167(6) 0.0608(4) 0.3320(4) 0.0717 1.0000 Uani D U . . . . .
O2 O 0.1446(4) -0.0215(4) 0.2427(3) 0.0553 1.0000 Uani D U . . . . .
C1 C 0.2025(6) 0.0046(3) 0.3210(3) 0.0441 1.0000 Uani D U . . . . .
C2 C 0.2536(4) -0.0334(3) 0.4082(3) 0.0424 1.0000 Uani D U . . . . .
C3 C 0.2220(5) -0.0930(3) 0.4073(3) 0.0391 1.0000 Uani D U . . . . .
C4 C 0.2659(4) -0.1274(3) 0.4900(3) 0.0440 1.0000 Uani D U . . . . .
C5 C 0.3488(5) -0.1043(4) 0.5695(3) 0.0606 1.0000 Uani D U . . . . .
C6 C 0.3847(5) -0.0461(4) 0.5694(3) 0.0683 1.0000 Uani D U . . . . .
C7 C 0.3373(5) -0.0104(3) 0.4887(4) 0.0559 1.0000 Uani D U . . . . .
C8 C 0.2293(6) -0.1894(4) 0.4899(4) 0.0551 1.0000 Uani D U . . . . .
C9 C 0.4764(7) -0.0225(5) 0.6523(4) 0.1065 1.0000 Uani D U . . . . .
O14 O 0.0382(4) 0.1312(6) 0.3015(5) 0.0747 1.0000 Uani D U . . . . .
C14 C 0.0276(18) 0.1295(12) 0.4005(8) 0.098(4) 0.5000 Uiso D U . . 1 . .
C24 C -0.0485(16) 0.0787(13) 0.4066(13) 0.099(4) 0.5000 Uiso D U . . 1 . .
C140 C 0.0326(17) 0.1684(12) 0.3826(13) 0.106(5) 0.5000 Uiso D U . . 2 . .
C240 C 0.1411(15) 0.161(2) 0.4651(11) 0.106(5) 0.5000 Uiso D U . . 2 . .
O15 O 0.2458(4) 0.1252(5) 0.2028(4) 0.0546 1.0000 Uani D U . . . . .
C15 C 0.2965(8) 0.1789(5) 0.2543(7) 0.0851 1.0000 Uani D U . . . . .
C25 C 0.4141(9) 0.1645(9) 0.3205(7) 0.1375 1.0000 Uani D U . . . . .
O124 O -0.1666(5) 0.1390(6) -0.0191(5) 0.0888 1.0000 Uani D U . . . . .
C120 C -0.2040(8) 0.1944(6) -0.0722(8) 0.0821 1.0000 Uani D U . . . . .
C121 C -0.3006(7) 0.2196(8) -0.0430(7) 0.1175 1.0000 Uani D U . . . . .
H14 H 0.0948 0.1086 0.3111 0.1157 1.0000 Uiso . . . . . . .
H15 H 0.2359 0.1035 0.2465 0.0854 1.0000 Uiso . . . . . . .
H124 H -0.1172 0.1242 -0.0406 0.1371 1.0000 Uiso . . . . . . .
H31 H 0.1711 -0.1098 0.3506 0.0474 1.0000 Uiso . . . . . . .
H51 H 0.3813 -0.1284 0.6243 0.0726 1.0000 Uiso . . . . . . .
H71 H 0.3615 0.0293 0.4883 0.0695 1.0000 Uiso . . . . . . .
H81 H 0.2665 -0.2068 0.5510 0.0680 1.0000 Uiso . . . . . . .
H82 H 0.1500 -0.1908 0.4780 0.0680 1.0000 Uiso . . . . . . .
H83 H 0.2481 -0.2107 0.4409 0.0680 1.0000 Uiso . . . . . . .
H91 H 0.4902 0.0174 0.6405 0.1265 1.0000 Uiso . . . . . . .
H92 H 0.4549 -0.0252 0.7092 0.1265 1.0000 Uiso . . . . . . .
H93 H 0.5432 -0.0450 0.6605 0.1265 1.0000 Uiso . . . . . . .
H141 H -0.0044 0.1652 0.4131 0.1191 0.5000 Uiso . . . . 1 . .
H142 H 0.0999 0.1241 0.4462 0.1191 0.5000 Uiso . . . . 1 . .
H143 H 0.0239 0.2080 0.3634 0.1287 0.5000 Uiso . . . . 2 . .
H144 H -0.0296 0.1562 0.4030 0.1287 0.5000 Uiso . . . . 2 . .
H151 H 0.2516 0.1929 0.2917 0.1120 1.0000 Uiso . . . . . . .
H152 H 0.3012 0.2083 0.2094 0.1120 1.0000 Uiso . . . . . . .
H1201 H -0.1435 0.2215 -0.0574 0.1036 1.0000 Uiso . . . . . . .
H1202 H -0.2289 0.1865 -0.1396 0.1036 1.0000 Uiso . . . . . . .
H211 H 0.0266 -0.1907 0.1384 0.0618 1.0000 Uiso . . . . . . .
H221 H 0.4129 0.2146 0.0472 0.0435 1.0000 Uiso . . . . . . .
H231 H -0.2778 0.2154 0.2863 0.0671 1.0000 Uiso . . . . . . .
H241 H -0.0553 0.0771 0.4699 0.1207 0.5000 Uiso . . . . 1 . .
H242 H -0.1207 0.0838 0.3608 0.1207 0.5000 Uiso . . . . 1 . .
H243 H -0.0164 0.0426 0.3940 0.1207 0.5000 Uiso . . . . 1 . .
H251 H 0.4475 0.1990 0.3543 0.1500 1.0000 Uiso . . . . . . .
H252 H 0.4093 0.1351 0.3654 0.1500 1.0000 Uiso . . . . . . .
H253 H 0.4589 0.1505 0.2831 0.1500 1.0000 Uiso . . . . . . .
H311 H 0.0112 -0.2465 0.2647 0.0638 1.0000 Uiso . . . . . . .
H321 H 0.5996 0.1919 0.1201 0.0467 1.0000 Uiso . . . . . . .
H331 H -0.2440 0.3010 0.3733 0.0755 1.0000 Uiso . . . . . . .
H411 H -0.0511 -0.2045 0.3831 0.0595 1.0000 Uiso . . . . . . .
H421 H 0.6552 0.0945 0.1520 0.0490 1.0000 Uiso . . . . . . .
H431 H -0.1000 0.3641 0.3650 0.1044 1.0000 Uiso . . . . . . .
H511 H -0.1138 -0.1083 0.3680 0.0605 1.0000 Uiso . . . . . . .
H521 H 0.5220 0.0208 0.1256 0.0428 1.0000 Uiso . . . . . . .
H531 H -0.0016 0.3452 0.2576 0.0843 1.0000 Uiso . . . . . . .
H811 H -0.1891 -0.0352 0.3452 0.0723 0.5000 Uiso . . . . . . .
H812 H -0.1995 0.0274 0.3006 0.0723 0.5000 Uiso . . . . . . .
H813 H -0.1661 -0.0063 0.3523 0.0723 0.5000 Uiso . . . . . . .
H814 H -0.2473 0.0210 0.2588 0.0723 0.5000 Uiso . . . . . . .
H821 H 0.4052 -0.0378 0.0383 0.0440 1.0000 Uiso . . . . . . .
H822 H 0.2800 -0.0576 0.0071 0.0440 1.0000 Uiso . . . . . . .
H831 H 0.1020 0.3227 0.1663 0.0899 1.0000 Uiso . . . . . . .
H832 H 0.0844 0.2908 0.0686 0.0899 1.0000 Uiso . . . . . . .
H911 H -0.3761 -0.0151 0.2638 0.2686 0.5000 Uiso . . . . . . .
H912 H -0.3356 -0.0672 0.2142 0.2686 0.5000 Uiso . . . . . . .
H913 H -0.3460 -0.0046 0.1695 0.2686 0.5000 Uiso . . . . . . .
H914 H -0.3397 -0.0528 0.3141 0.2232 0.5000 Uiso . . . . . . .
H915 H -0.2482 -0.0976 0.3079 0.2232 0.5000 Uiso . . . . . . .
H916 H -0.3294 -0.0704 0.2143 0.2232 0.5000 Uiso . . . . . . .
H921 H 0.3803 -0.1073 0.1466 0.0663 1.0000 Uiso . . . . . . .
H922 H 0.4153 -0.0477 0.1994 0.0663 1.0000 Uiso . . . . . . .
H923 H 0.2900 -0.0675 0.1682 0.0663 1.0000 Uiso . . . . . . .
H931 H 0.0004 0.3826 0.0412 0.1596 1.0000 Uiso . . . . . . .
H932 H -0.0738 0.3662 0.1052 0.1596 1.0000 Uiso . . . . . . .
H933 H -0.0914 0.3343 0.0075 0.1596 1.0000 Uiso . . . . . . .
H1211 H -0.3251 0.2555 -0.0771 0.1459 1.0000 Uiso . . . . . . .
H1212 H -0.2758 0.2275 0.0245 0.1459 1.0000 Uiso . . . . . . .
H1213 H -0.3613 0.1925 -0.0578 0.1459 1.0000 Uiso . . . . . . .
H2401 H 0.1381 0.1842 0.5181 0.1283 0.5000 Uiso . . . . 2 . .
H2402 H 0.2029 0.1722 0.4449 0.1283 0.5000 Uiso . . . . 2 . .
H2403 H 0.1494 0.1203 0.4845 0.1283 0.5000 Uiso . . . . 2 . .

loop_
_atom_site_aniso_label
_atom_site_aniso_U_11
_atom_site_aniso_U_22
_atom_site_aniso_U_33
_atom_site_aniso_U_23
_atom_site_aniso_U_13
_atom_site_aniso_U_12
Mn1 0.0218(8) 0.080(9) 0.0657(10) -0.004(2) 0.0193(7) -0.0011(16)
Mn2 0.0231(7) 0.053(6) 0.0675(10) -0.0031(16) 0.0217(7) -0.0027(12)
Mn3 0.0292(7) 0.035(7) 0.0881(11) -0.0034(17) 0.0298(7) -0.0006(12)
O123 0.044(3) 0.061(8) 0.089(4) -0.007(11) 0.039(3) -0.014(8)
O11 0.026(3) 0.059(7) 0.085(4) 0.024(5) 0.018(3) 0.014(5)
C11 0.021(4) 0.035(5) 0.074(4) 0.008(4) 0.012(3) 0.008(5)
C21 0.037(4) 0.039(5) 0.079(5) 0.005(5) 0.021(4) 0.018(5)
C31 0.048(5) 0.024(8) 0.087(6) 0.003(6) 0.029(5) 0.018(8)
C41 0.059(5) 0.011(5) 0.079(5) -0.006(5) 0.025(4) 0.004(6)
C51 0.061(5) 0.007(5) 0.084(4) -0.004(4) 0.032(4) -0.001(6)
C61 0.032(4) 0.022(5) 0.067(4) -0.001(4) 0.008(3) 0.001(5)
C71 0.032(4) 0.019(5) 0.069(5) 0.002(4) 0.016(3) -0.003(4)
N91 0.025(3) 0.025(5) 0.069(4) 0.005(5) 0.012(3) -0.006(4)
O91 0.026(3) 0.025(5) 0.063(3) 0.005(5) 0.020(3) -0.006(4)
C81 0.076(5) 0.013(7) 0.092(5) 0.007(6) 0.050(4) 0.002(5)
O12 0.0193(18) 0.026(7) 0.054(3) -0.003(4) 0.010(2) -0.003(3)
C12 0.021(2) 0.025(4) 0.034(4) -0.004(6) 0.016(3) 0.002(2)
C22 0.024(2) 0.029(5) 0.056(4) 0.005(6) 0.018(3) -0.001(3)
C32 0.022(2) 0.030(5) 0.065(5) 0.002(6) 0.015(3) -0.005(4)
C42 0.022(3) 0.031(5) 0.069(5) -0.005(6) 0.014(3) 0.001(3)
C52 0.025(2) 0.026(5) 0.057(4) 0.001(6) 0.018(3) 0.003(3)
C62 0.025(2) 0.024(4) 0.045(4) -0.006(6) 0.018(3) 0.001(2)
C72 0.025(2) 0.025(4) 0.042(4) -0.012(5) 0.010(3) -0.002(3)
N92 0.028(2) 0.022(6) 0.053(4) -0.009(5) 0.023(3) -0.007(3)
O92 0.022(2) 0.017(7) 0.073(3) -0.002(5) 0.016(3) -0.001(3)
C82 0.023(3) 0.026(4) 0.061(4) -0.021(5) 0.006(4) -0.006(4)
C92 0.058(4) 0.031(7) 0.076(5) 0.002(5) -0.016(4) -0.007(6)
O13 0.038(3) 0.077(6) 0.143(5) -0.037(5) 0.049(3) -0.021(4)
C13 0.021(4) 0.063(6) 0.057(5) -0.002(5) 0.011(3) -0.002(4)
C23 0.038(4) 0.078(6) 0.052(5) 0.003(5) 0.019(3) -0.005(5)
C33 0.060(4) 0.092(6) 0.036(4) -0.003(5) 0.022(4) -0.008(5)
C43 0.106(5) 0.094(6) 0.061(5) -0.027(5) 0.047(4) -0.037(5)
C53 0.073(5) 0.072(6) 0.067(5) -0.015(5) 0.035(4) -0.026(5)
C63 0.033(3) 0.059(6) 0.036(4) 0.005(4) 0.006(3) -0.005(4)
C73 0.025(4) 0.055(4) 0.060(5) 0.009(4) 0.015(3) 0.002(5)
N93 0.019(3) 0.056(5) 0.083(4) 0.002(5) 0.024(3) -0.007(5)
O93 0.033(3) 0.083(8) 0.098(4) -0.020(5) 0.035(3) -0.007(5)
C83 0.079(5) 0.056(6) 0.090(5) 0.011(6) 0.053(4) -0.001(4)
C93 0.175(6) 0.096(7) 0.129(6) 0.067(6) 0.104(5) 0.060(6)
O1 0.092(4) 0.028(4) 0.103(4) -0.002(4) 0.043(4) 0.009(6)
O2 0.043(3) 0.044(7) 0.071(3) 0.014(4) 0.005(3) -0.004(4)
C1 0.047(4) 0.031(5) 0.068(3) -0.002(3) 0.038(3) -0.001(6)
C2 0.048(4) 0.030(5) 0.056(3) -0.012(4) 0.024(3) -0.009(5)
C3 0.046(4) 0.030(5) 0.043(3) -0.012(4) 0.017(3) -0.010(5)
C4 0.052(4) 0.044(5) 0.043(3) -0.005(4) 0.024(3) -0.022(5)
C5 0.068(4) 0.073(5) 0.041(4) 0.004(4) 0.017(3) -0.042(5)
C6 0.090(5) 0.086(5) 0.034(3) -0.007(4) 0.027(3) -0.067(5)
C7 0.076(4) 0.042(6) 0.055(4) -0.019(4) 0.029(3) -0.031(5)
C8 0.063(4) 0.052(5) 0.055(4) 0.006(5) 0.024(4) -0.032(5)
C9 0.146(6) 0.140(7) 0.030(4) -0.009(6) 0.022(3) -0.113(6)
O14 0.059(4) 0.07(2) 0.103(4) -0.004(7) 0.033(3) 0.029(6)
O15 0.056(4) 0.06(2) 0.055(4) -0.024(7) 0.026(3) -0.024(6)
C15 0.087(6) 0.12(3) 0.062(7) -0.062(11) 0.049(5) -0.084(11)
C25 0.157(9) 0.12(6) 0.091(8) -0.012(14) -0.024(7) -0.087(13)
O124 0.047(4) 0.13(3) 0.092(5) 0.006(9) 0.024(4) 0.007(7)
C120 0.057(6) 0.10(3) 0.094(9) -0.013(12) 0.033(7) -0.008(10)
C121 0.067(6) 0.19(3) 0.111(8) 0.055(14) 0.046(6) 0.051(11)

loop_
_atom_type_symbol
_atom_type_scat_dispersion_real
_atom_type_scat_dispersion_imag
_atom_type_scat_Cromer_Mann_a1
_atom_type_scat_Cromer_Mann_b1
_atom_type_scat_Cromer_Mann_a2
_atom_type_scat_Cromer_Mann_b2
_atom_type_scat_Cromer_Mann_a3
_atom_type_scat_Cromer_Mann_b3
_atom_type_scat_Cromer_Mann_a4
_atom_type_scat_Cromer_Mann_b4
_atom_type_scat_Cromer_Mann_c
_atom_type_scat_source
C 0.0010 0.0016 2.3100 20.8439 1.0200 10.2075 1.5886 0.5687 0.8650 51.6512 0.2156 'International Tables Vol C 4.2.6.8 and 6.1.1.4'
H 0.0000 0.0000 0.4930 10.5109 0.3229 26.1257 0.1402 3.1424 0.0408 57.7998 0.0030 'International Tables Vol C 4.2.6.8 and 6.1.1.4'
N 0.0020 0.0010 12.2126 0.0057 3.1322 9.8933 2.0125 28.9975 1.1663 0.5826 -11.5290 'International Tables Vol C 4.2.6.8 and 6.1.1.4'
O 0.0040 0.0030 3.0485 13.2771 2.2868 5.7011 1.5463 0.3239 0.8670 32.9089 0.2508 'International Tables Vol C 4.2.6.8 and 6.1.1.4'
Mn 0.2280 0.3590 11.2819 5.3409 7.3573 0.3432 3.0193 17.8674 2.2441 83.7543 1.0896 'International Tables Vol C 4.2.6.8 and 6.1.1.4'

loop_
_geom_angle_atom_site_label_1
_geom_angle_site_symmetry_1
_geom_angle_atom_site_label_2
_geom_angle_site_symmetry_2
_geom_angle_atom_site_label_3
_geom_angle_site_symmetry_3
_geom_angle
_geom_angle_publ_flag
O92 2_555 Mn1 . Mn2 . 87.0(2) yes
O92 2_555 Mn1 . Mn3 . 81.7(2) yes
Mn2 . Mn1 . Mn3 . 59.29(11) yes
O92 2_555 Mn1 . O123 . 86.3(4) yes
Mn2 . Mn1 . O123 . 29.53(18) yes
Mn3 . Mn1 . O123 . 29.99(19) yes
O92 2_555 Mn1 . O11 . 84.4(3) yes
Mn2 . Mn1 . O11 . 152.14(19) yes
Mn3 . Mn1 . O11 . 144.41(16) yes
O123 . Mn1 . O11 . 170.2(3) yes
O92 2_555 Mn1 . N91 . 89.2(2) yes
Mn2 . Mn1 . N91 . 119.3(3) yes
Mn3 . Mn1 . N91 . 60.2(2) yes
O123 . Mn1 . N91 . 89.7(3) yes
O11 . Mn1 . N91 . 87.1(3) yes
O92 2_555 Mn1 . O92 . 84.66(18) yes
Mn2 . Mn1 . O92 . 61.5(3) yes
Mn3 . Mn1 . O92 . 119.6(3) yes
O123 . Mn1 . O92 . 90.9(3) yes
O11 . Mn1 . O92 . 91.3(4) yes
O92 2_555 Mn1 . O2 . 171.7(4) yes
Mn2 . Mn1 . O2 . 98.6(2) yes
Mn3 . Mn1 . O2 . 106.5(3) yes
O123 . Mn1 . O2 . 101.7(4) yes
O11 . Mn1 . O2 . 87.8(3) yes
N91 . Mn1 . O92 . 173.8(3) yes
N91 . Mn1 . O2 . 93.3(3) yes
O92 . Mn1 . O2 . 92.6(2) yes
O11 2_555 Mn2 . Mn1 . 78.4(2) yes
O11 2_555 Mn2 . Mn3 . 95.43(12) yes
Mn1 . Mn2 . Mn3 . 59.86(9) yes
O11 2_555 Mn2 . O123 . 89.7(3) yes
Mn1 . Mn2 . O123 . 31.5(5) yes
Mn3 . Mn2 . O123 . 28.6(5) yes
O11 2_555 Mn2 . O12 . 92.7(2) yes
Mn1 . Mn2 . O12 . 147.1(3) yes
Mn3 . Mn2 . O12 . 153.1(3) yes
O123 . Mn2 . O12 . 176.7(3) yes
O11 2_555 Mn2 . N92 . 77.8(3) yes
Mn1 . Mn2 . N92 . 58.10(19) yes
Mn3 . Mn2 . N92 . 117.7(2) yes
O123 . Mn2 . N92 . 89.1(6) yes
O12 . Mn2 . N92 . 89.1(2) yes
O11 2_555 Mn2 . O93 . 98.7(3) yes
Mn1 . Mn2 . O93 . 121.39(18) yes
Mn3 . Mn2 . O93 . 62.28(18) yes
O123 . Mn2 . O93 . 90.8(5) yes
O12 . Mn2 . O93 . 91.1(3) yes
O11 2_555 Mn2 . O15 . 164.9(4) yes
Mn1 . Mn2 . O15 . 90.9(3) yes
Mn3 . Mn2 . O15 . 88.14(13) yes
O123 . Mn2 . O15 . 86.5(3) yes
O12 . Mn2 . O15 . 90.7(2) yes
N92 . Mn2 . O93 . 176.5(3) yes
N92 . Mn2 . O15 . 87.5(4) yes
O93 . Mn2 . O15 . 95.9(4) yes
Mn2 . Mn3 . Mn1 . 60.84(8) yes
Mn2 . Mn3 . O123 . 28.8(5) yes
Mn1 . Mn3 . O123 . 32.3(5) yes
Mn2 . Mn3 . O91 . 121.4(2) yes
Mn1 . Mn3 . O91 . 61.0(2) yes
O123 . Mn3 . O91 . 93.3(5) yes
Mn2 . Mn3 . O13 . 149.4(3) yes
Mn1 . Mn3 . O13 . 149.0(3) yes
O123 . Mn3 . O13 . 177.2(4) yes
O91 . Mn3 . O13 . 88.0(3) yes
Mn2 . Mn3 . N93 . 59.2(2) yes
Mn1 . Mn3 . N93 . 119.80(19) yes
O123 . Mn3 . N93 . 87.5(5) yes
O91 . Mn3 . N93 . 177.9(3) yes
O13 . Mn3 . N93 . 91.1(4) yes
Mn2 . Mn3 . O14 . 94.52(13) yes
Mn1 . Mn3 . O14 . 91.4(3) yes
O123 . Mn3 . O14 . 90.6(3) yes
O91 . Mn3 . O14 . 93.5(4) yes
O13 . Mn3 . O14 . 91.8(3) yes
Mn2 . Mn3 . O124 . 78.56(13) yes
Mn1 . Mn3 . O124 . 91.7(3) yes
O123 . Mn3 . O124 . 86.9(3) yes
O91 . Mn3 . O124 . 96.5(4) yes
O13 . Mn3 . O124 . 90.5(3) yes
N93 . Mn3 . O14 . 88.4(4) yes
N93 . Mn3 . O124 . 81.6(4) yes
O14 . Mn3 . O124 . 169.8(4) yes
Mn1 . O123 . Mn2 . 118.9(6) yes
Mn1 . O123 . Mn3 . 117.7(5) yes
Mn2 . O123 . Mn3 . 122.6(10) yes
Mn2 2_555 O11 . Mn1 . 117.9(3) yes
Mn2 2_555 O11 . C11 . 115.9(5) yes
Mn1 . O11 . C11 . 118.8(3) yes
O11 . C11 . C21 . 117.04(7) yes
O11 . C11 . C61 . 123.79(7) yes
C21 . C11 . C61 . 118.98(7) yes
C11 . C21 . C31 . 121.03(8) yes
C11 . C21 . H211 . 119.4 no
C31 . C21 . H211 . 119.6 no
C21 . C31 . C41 . 120.23(8) yes
C21 . C31 . H311 . 119.9 no
C41 . C31 . H311 . 119.9 no
C31 . C41 . C51 . 120.34(8) yes
C31 . C41 . H411 . 120.0 no
C51 . C41 . H411 . 119.7 no
C41 . C51 . C61 . 120.52(8) yes
C41 . C51 . H511 . 119.9 no
C61 . C51 . H511 . 119.6 no
C51 . C61 . C11 . 118.55(7) yes
C51 . C61 . C71 . 118.43(7) yes
C11 . C61 . C71 . 123.01(7) yes
C61 . C71 . N91 . 119.29(7) yes
C61 . C71 . C81 . 120.37(7) yes
N91 . C71 . C81 . 120.33(7) yes
Mn1 . N91 . C71 . 128.2(3) yes
Mn1 . N91 . O91 . 114.7(3) yes
C71 . N91 . O91 . 117.10(8) yes
N91 . O91 . Mn3 . 118.1(3) yes
C71 . C81 . C910 . 111.15(9) yes
C71 . C81 . C911 . 108.6(7) yes
C910 . C81 . C911 . 44(3) yes
C71 . C81 . H811 . 109.1 no
C910 . C81 . H811 . 109.0 no
C911 . C81 . H811 . 68.5 no
C71 . C81 . H812 . 109.1 no
C910 . C81 . H812 . 108.9 no
C911 . C81 . H812 . 140.3 no
H811 . C81 . H812 . 109.6 no
C71 . C81 . H813 . 109.8 no
C910 . C81 . H813 . 137.2 no
C911 . C81 . H813 . 109.6 no
H811 . C81 . H813 . 44.1 no
H812 . C81 . H813 . 68.1 no
C71 . C81 . H814 . 109.7 no
C910 . C81 . H814 . 67.4 no
C911 . C81 . H814 . 109.6 no
H811 . C81 . H814 . 139.3 no
H812 . C81 . H814 . 44.7 no
H813 . C81 . H814 . 109.5 no
C81 . C910 . C911 . 67.6(15) yes
C81 . C910 . H911 . 109.8 no
C911 . C910 . H911 . 92.6 no
C81 . C910 . H912 . 109.3 no
C911 . C910 . H912 . 54.3 no
H911 . C910 . H912 . 109.5 no
C81 . C910 . H913 . 109.5 no
C911 . C910 . H913 . 156.5 no
H911 . C910 . H913 . 109.7 no
H912 . C910 . H913 . 109.1 no
C81 . C910 . H916 . 105.0 no
C911 . C910 . H916 . 52.1 no
H911 . C910 . H916 . 112.9 no
H912 . C910 . H916 . 4.5 no
H913 . C910 . H916 . 109.9 no
C81 . C911 . C910 . 68.0(16) yes
C81 . C911 . H912 . 109.0 no
C910 . C911 . H912 . 53.4 no
C81 . C911 . H914 . 109.6 no
C910 . C911 . H914 . 87.0 no
H912 . C911 . H914 . 104.1 no
C81 . C911 . H915 . 109.5 no
C910 . C911 . H915 . 162.5 no
H912 . C911 . H915 . 114.9 no
H914 . C911 . H915 . 109.6 no
C81 . C911 . H916 . 109.4 no
C910 . C911 . H916 . 58.0 no
H912 . C911 . H916 . 6.2 no
H914 . C911 . H916 . 109.3 no
H915 . C911 . H916 . 109.4 no
Mn2 . O12 . C12 . 118.5(3) yes
O12 . C12 . C22 . 117.06(7) yes
O12 . C12 . C62 . 123.79(7) yes
C22 . C12 . C62 . 119.09(7) yes
C12 . C22 . C32 . 121.06(8) yes
C12 . C22 . H221 . 119.5 no
C32 . C22 . H221 . 119.5 no
C22 . C32 . C42 . 120.26(8) yes
C22 . C32 . H321 . 120.0 no
C42 . C32 . H321 . 119.7 no
C32 . C42 . C52 . 120.36(8) yes
C32 . C42 . H421 . 120.1 no
C52 . C42 . H421 . 119.6 no
C42 . C52 . C62 . 120.52(8) yes
C42 . C52 . H521 . 119.9 no
C62 . C52 . H521 . 119.6 no
C52 . C62 . C12 . 118.57(7) yes
C52 . C62 . C72 . 118.42(7) yes
C12 . C62 . C72 . 122.92(7) yes
C62 . C72 . N92 . 119.25(7) yes
C62 . C72 . C82 . 120.40(7) yes
N92 . C72 . C82 . 120.35(7) yes
Mn2 . N92 . C72 . 126.5(2) yes
Mn2 . N92 . O92 . 116.4(3) yes
C72 . N92 . O92 . 117.10(8) yes
Mn1 2_555 O92 . N92 . 110.4(5) yes
Mn1 2_555 O92 . Mn1 . 95.34(18) yes
N92 . O92 . Mn1 . 111.5(4) yes
C72 . C82 . C92 . 111.19(9) yes
C72 . C82 . H821 . 109.0 no
C92 . C82 . H821 . 109.1 no
C72 . C82 . H822 . 109.0 no
C92 . C82 . H822 . 109.1 no
H821 . C82 . H822 . 109.5 no
C82 . C92 . H921 . 109.6 no
C82 . C92 . H922 . 109.4 no
H921 . C92 . H922 . 109.7 no
C82 . C92 . H923 . 109.3 no
H921 . C92 . H923 . 109.6 no
H922 . C92 . H923 . 109.3 no
Mn3 . O13 . C13 . 122.7(4) yes
O13 . C13 . C23 . 117.06(7) yes
O13 . C13 . C63 . 123.83(7) yes
C23 . C13 . C63 . 119.10(7) yes
C13 . C23 . C33 . 121.05(8) yes
C13 . C23 . H231 . 119.3 no
C33 . C23 . H231 . 119.6 no
C23 . C33 . C43 . 120.25(8) yes
C23 . C33 . H331 . 119.8 no
C43 . C33 . H331 . 119.9 no
C33 . C43 . C53 . 120.36(8) yes
C33 . C43 . H431 . 119.9 no
C53 . C43 . H431 . 119.7 no
C43 . C53 . C63 . 120.52(8) yes
C43 . C53 . H531 . 119.8 no
C63 . C53 . H531 . 119.7 no
C13 . C63 . C53 . 118.59(7) yes
C13 . C63 . C73 . 122.98(7) yes
C53 . C63 . C73 . 118.42(7) yes
C63 . C73 . N93 . 119.26(7) yes
C63 . C73 . C83 . 120.36(7) yes
N93 . C73 . C83 . 120.33(7) yes
Mn3 . N93 . C73 . 126.9(3) yes
Mn3 . N93 . O93 . 114.8(3) yes
C73 . N93 . O93 . 117.11(9) yes
N93 . O93 . Mn2 . 115.4(3) yes
C73 . C83 . C93 . 111.19(9) yes
C73 . C83 . H831 . 108.9 no
C93 . C83 . H831 . 109.0 no
C73 . C83 . H832 . 109.2 no
C93 . C83 . H832 . 109.2 no
H831 . C83 . H832 . 109.4 no
C83 . C93 . H931 . 109.4 no
C83 . C93 . H932 . 109.5 no
H931 . C93 . H932 . 109.5 no
C83 . C93 . H933 . 109.4 no
H931 . C93 . H933 . 109.5 no
H932 . C93 . H933 . 109.5 no
Mn1 . O2 . C1 . 138.2(4) yes
O1 . C1 . O2 . 125.59(5) yes
O1 . C1 . C2 . 117.17(5) yes
O2 . C1 . C2 . 117.18(5) yes
C1 . C2 . C3 . 120.03(5) yes
C1 . C2 . C7 . 120.01(5) yes
C3 . C2 . C7 . 119.87(5) yes
C2 . C3 . C4 . 119.70(5) yes
C2 . C3 . H31 . 120.1 no
C4 . C3 . H31 . 120.2 no
C3 . C4 . C5 . 119.83(5) yes
C3 . C4 . C8 . 119.54(5) yes
C5 . C4 . C8 . 120.51(5) yes
C4 . C5 . C6 . 120.72(5) yes
C4 . C5 . H51 . 119.6 no
C6 . C5 . H51 . 119.7 no
C5 . C6 . C7 . 119.87(5) yes
C5 . C6 . C9 . 120.52(5) yes
C7 . C6 . C9 . 119.56(5) yes
C2 . C7 . C6 . 119.71(5) yes
C2 . C7 . H71 . 120.1 no
C6 . C7 . H71 . 120.2 no
C4 . C8 . H81 . 109.4 no
C4 . C8 . H82 . 109.5 no
H81 . C8 . H82 . 109.4 no
C4 . C8 . H83 . 109.5 no
H81 . C8 . H83 . 109.4 no
H82 . C8 . H83 . 109.5 no
C6 . C9 . H91 . 109.6 no
C6 . C9 . H92 . 109.5 no
H91 . C9 . H92 . 109.6 no
C6 . C9 . H93 . 109.4 no
H91 . C9 . H93 . 109.5 no
H92 . C9 . H93 . 109.3 no
Mn3 . O14 . C14 . 139.3(8) yes
Mn3 . O14 . H14 . 111.9 no
C14 . O14 . H14 . 98.3 no
O14 . C14 . C24 . 108.92(9) yes
O14 . C14 . H141 . 109.6 no
C24 . C14 . H141 . 109.3 no
O14 . C14 . H142 . 109.5 no
C24 . C14 . H142 . 109.6 no
H141 . C14 . H142 . 109.9 no
C14 . C24 . H241 . 109.4 no
C14 . C24 . H242 . 110.0 no
H241 . C24 . H242 . 109.5 no
C14 . C24 . H243 . 109.5 no
H241 . C24 . H243 . 108.9 no
H242 . C24 . H243 . 109.4 no
O14 . C140 . C240 . 108.91(9) yes
O14 . C140 . H143 . 109.9 no
C240 . C140 . H143 . 109.3 no
O14 . C140 . H144 . 109.3 no
C240 . C140 . H144 . 109.5 no
H143 . C140 . H144 . 109.9 no
C140 . C240 . H2401 . 109.9 no
C140 . C240 . H2402 . 109.9 no
H2401 . C240 . H2402 . 111.0 no
C140 . C240 . H2403 . 108.8 no
H2401 . C240 . H2403 . 108.5 no
H2402 . C240 . H2403 . 108.6 no
Mn2 . O15 . C15 . 127.5(7) yes
Mn2 . O15 . H15 . 119.7 no
C15 . O15 . H15 . 103.9 no
O15 . C15 . C25 . 108.91(9) yes
O15 . C15 . H151 . 109.6 no
C25 . C15 . H151 . 109.4 no
O15 . C15 . H152 . 110.0 no
C25 . C15 . H152 . 109.5 no
H151 . C15 . H152 . 109.4 no
C15 . C25 . H251 . 109.5 no
C15 . C25 . H252 . 109.5 no
H251 . C25 . H252 . 109.5 no
C15 . C25 . H253 . 109.4 no
H251 . C25 . H253 . 109.5 no
H252 . C25 . H253 . 109.5 no
Mn3 . O124 . C120 . 126.9(9) yes
Mn3 . O124 . H124 . 99.1 no
C120 . O124 . H124 . 107.0 no
O124 . C120 . C121 . 108.94(9) yes
O124 . C120 . H1201 . 109.7 no
C121 . C120 . H1201 . 109.8 no
O124 . C120 . H1202 . 109.3 no
C121 . C120 . H1202 . 109.3 no
H1201 . C120 . H1202 . 109.7 no
C120 . C121 . H1211 . 109.3 no
C120 . C121 . H1212 . 109.5 no
H1211 . C121 . H1212 . 109.0 no
C120 . C121 . H1213 . 110.0 no
H1211 . C121 . H1213 . 109.4 no
H1212 . C121 . H1213 . 109.7 no
C81 . H811 . H813 . 67.9 no
C81 . H812 . H814 . 67.7 no
H811 . H813 . C81 . 68.0 no
H812 . H814 . C81 . 67.6 no
C911 . H912 . C910 . 72.3 no
C910 . H916 . C911 . 69.8 no

loop_
_geom_bond_atom_site_label_1
_geom_bond_site_symmetry_1
_geom_bond_atom_site_label_2
_geom_bond_site_symmetry_2
_geom_bond_distance
_geom_bond_publ_flag
Mn1 . O92 2_555 2.359(5) yes
Mn1 . Mn2 . 3.271(5) yes
Mn1 . Mn3 . 3.239(6) yes
Mn1 . O123 . 1.955(16) yes
Mn1 . O11 . 1.945(10) yes
Mn1 . N91 . 1.976(4) yes
Mn1 . O92 . 1.970(4) yes
Mn1 . O2 . 2.093(5) yes
Mn2 . O11 2_555 2.423(7) yes
Mn2 . Mn3 . 3.2203(16) yes
Mn2 . O123 . 1.842(9) yes
Mn2 . O12 . 1.847(5) yes
Mn2 . N92 . 2.011(7) yes
Mn2 . O93 . 1.899(10) yes
Mn2 . O15 . 2.151(6) yes
Mn3 . O123 . 1.829(11) yes
Mn3 . O91 . 1.899(8) yes
Mn3 . O13 . 1.824(7) yes
Mn3 . N93 . 2.009(8) yes
Mn3 . O14 . 2.275(6) yes
Mn3 . O124 . 2.320(7) yes
O11 . C11 . 1.380(6) yes
C11 . C21 . 1.391(6) yes
C11 . C61 . 1.384(5) yes
C21 . C31 . 1.351(6) yes
C21 . H211 . 0.950 no
C31 . C41 . 1.360(6) yes
C31 . H311 . 0.949 no
C41 . C51 . 1.363(7) yes
C41 . H411 . 0.951 no
C51 . C61 . 1.397(6) yes
C51 . H511 . 0.949 no
C61 . C71 . 1.468(7) yes
C71 . N91 . 1.304(6) yes
C71 . C81 . 1.492(6) yes
N91 . O91 . 1.392(7) yes
C81 . C910 . 1.502(6) yes
C81 . C911 . 1.497(8) yes
C81 . H811 . 0.949 no
C81 . H812 . 0.950 no
C81 . H813 . 0.949 no
C81 . H814 . 0.951 no
C910 . C911 . 1.13(7) yes
C910 . H911 . 0.946 no
C910 . H912 . 0.954 no
C910 . H913 . 0.951 no
C910 . H916 . 1.023 no
C911 . H912 . 0.965 no
C911 . H914 . 0.949 no
C911 . H915 . 0.949 no
C911 . H916 . 0.952 no
O12 . C12 . 1.373(5) yes
C12 . C22 . 1.396(5) yes
C12 . C62 . 1.388(6) yes
C22 . C32 . 1.353(5) yes
C22 . H221 . 0.950 no
C32 . C42 . 1.372(6) yes
C32 . H321 . 0.949 no
C42 . C52 . 1.360(5) yes
C42 . H421 . 0.952 no
C52 . C62 . 1.411(5) yes
C52 . H521 . 0.950 no
C62 . C72 . 1.463(6) yes
C72 . N92 . 1.301(5) yes
C72 . C82 . 1.502(7) yes
N92 . O92 . 1.384(6) yes
C82 . C92 . 1.516(7) yes
C82 . H821 . 0.949 no
C82 . H822 . 0.950 no
C92 . H921 . 0.947 no
C92 . H922 . 0.951 no
C92 . H923 . 0.952 no
O13 . C13 . 1.367(8) yes
C13 . C23 . 1.397(5) yes
C13 . C63 . 1.403(5) yes
C23 . C33 . 1.344(6) yes
C23 . H231 . 0.951 no
C33 . C43 . 1.381(6) yes
C33 . H331 . 0.950 no
C43 . C53 . 1.367(5) yes
C43 . H431 . 0.951 no
C53 . C63 . 1.393(6) yes
C53 . H531 . 0.949 no
C63 . C73 . 1.457(5) yes
C73 . N93 . 1.307(7) yes
C73 . C83 . 1.494(7) yes
N93 . O93 . 1.385(5) yes
C83 . C93 . 1.506(8) yes
C83 . H831 . 0.952 no
C83 . H832 . 0.949 no
C93 . H931 . 0.950 no
C93 . H932 . 0.950 no
C93 . H933 . 0.950 no
O1 . C1 . 1.291(6) yes
O2 . C1 . 1.289(4) yes
C1 . C2 . 1.505(5) yes
C2 . C3 . 1.408(5) yes
C2 . C7 . 1.405(4) yes
C3 . C4 . 1.396(4) yes
C3 . H31 . 0.950 no
C4 . C5 . 1.393(4) yes
C4 . C8 . 1.481(6) yes
C5 . C6 . 1.395(5) yes
C5 . H51 . 0.949 no
C6 . C7 . 1.399(4) yes
C6 . C9 . 1.481(5) yes
C7 . H71 . 0.951 no
C8 . H81 . 0.951 no
C8 . H82 . 0.949 no
C8 . H83 . 0.950 no
C9 . H91 . 0.948 no
C9 . H92 . 0.950 no
C9 . H93 . 0.952 no
O14 . C14 . 1.490(8) yes
O14 . H14 . 0.848 no
C14 . C24 . 1.513(8) yes
C14 . H141 . 0.948 no
C14 . H142 . 0.947 no
C24 . H241 . 0.953 no
C24 . H242 . 0.947 no
C24 . H243 . 0.954 no
C140 . C240 . 1.512(8) yes
C140 . H143 . 0.939 no
C140 . H144 . 0.955 no
C240 . H2401 . 0.942 no
C240 . H2402 . 0.941 no
C240 . H2403 . 0.969 no
O15 . C15 . 1.467(8) yes
O15 . H15 . 0.844 no
C15 . C25 . 1.518(7) yes
C15 . H151 . 0.951 no
C15 . H152 . 0.950 no
C25 . H251 . 0.950 no
C25 . H252 . 0.950 no
C25 . H253 . 0.950 no
O124 . C120 . 1.473(8) yes
O124 . H124 . 0.844 no
C120 . C121 . 1.509(7) yes
C120 . H1201 . 0.946 no
C120 . H1202 . 0.951 no
C121 . H1211 . 0.955 no
C121 . H1212 . 0.951 no
C121 . H1213 . 0.946 no
H811 . H813 . 0.712 no
H812 . H814 . 0.722 no
